data_4072697
loop_
_publ_author_name
'Ortega-Alfaro, M. Carmen'
'Alcantara, Olga'
'Orrala, Manuel'
'L\'opez-Cort\'es, Jos\'e G.'
'Toscano, Ruben A.'
'Alvarez-Toledano, Cecilio'

_publ_section_title
;
 C&#x2212;S Bond Activation of Two Novel Asymmetric
 \a-azo-Ketenedithioacetals Using Fe2(CO)9
;
_journal_issue 8
_journal_name_full Organometallics
_journal_page_first 1895
_journal_paper_doi 10.1021/om060953r
_journal_volume 26
_journal_year 2007
_chemical_formula_moiety 'C10 H16 N2 O S2'
_chemical_formula_sum 'C10 H16 N2 O S2'
_chemical_formula_weight 244.37
_chemical_name_systematic
; 
1-tert-Butylazo-1-[1,3]dithiolan-2-ylidene-propan-2-one
;
_space_group_IT_number 2
_symmetry_cell_setting triclinic
_symmetry_space_group_name_Hall '-P 1'
_symmetry_space_group_name_H-M 'P -1'
_atom_sites_solution_hydrogens geom
_atom_sites_solution_primary direct
_atom_sites_solution_secondary difmap
_audit_creation_method SHELXL-97
_cell_angle_alpha 84.710(10)
_cell_angle_beta 84.730(10)
_cell_angle_gamma 80.610(10)
_cell_formula_units_Z 2
_cell_length_a 5.832(3)
_cell_length_b 5.833(3)
_cell_length_c 19.326(4)
_cell_measurement_reflns_used 1456
_cell_measurement_temperature 294(2)
_cell_measurement_theta_max 32.43
_cell_measurement_theta_min 3.19
_cell_volume 643.9(5)
_computing_cell_refinement 'SMART V 5.625'
_computing_data_collection 'SMART V 5.625'
_computing_data_reduction 'SAINT V 6.23C'
_computing_molecular_graphics 'SHELXTL V 6.10 (Sheldrick, 2000)'
_computing_publication_material 'SHELXTL V 6.10 (Sheldrick, 2000)'
_computing_structure_refinement 'SHELXTL V 6.10 (Sheldrick, 2000)'
_computing_structure_solution 'SIR97 (Altomare et al, 1999)'
_diffrn_ambient_temperature 294(2)
_diffrn_detector_area_resol_mean 0.661
_diffrn_measured_fraction_theta_full 0.990
_diffrn_measured_fraction_theta_max 0.990
_diffrn_measurement_device_type 'Bruker Smart Apex CCD diffractometer'
_diffrn_measurement_method \w-scans
_diffrn_radiation_monochromator graphite
_diffrn_radiation_source 'fine-focus sealed tube'
_diffrn_radiation_type MoK\a
_diffrn_radiation_wavelength 0.71073
_diffrn_reflns_av_R_equivalents 0.0337
_diffrn_reflns_av_sigmaI/netI 0.0526
_diffrn_reflns_limit_h_max 7
_diffrn_reflns_limit_h_min -7
_diffrn_reflns_limit_k_max 7
_diffrn_reflns_limit_k_min -7
_diffrn_reflns_limit_l_max 23
_diffrn_reflns_limit_l_min -23
_diffrn_reflns_number 5203
_diffrn_reflns_theta_full 25.35
_diffrn_reflns_theta_max 25.35
_diffrn_reflns_theta_min 2.12
_diffrn_standards_decay_% 0
_exptl_absorpt_coefficient_mu 0.392
_exptl_absorpt_correction_T_max 0.9757
_exptl_absorpt_correction_T_min 0.8935
_exptl_absorpt_correction_type multi-scan
_exptl_absorpt_process_details '(Sheldrick, 2004)'
_exptl_crystal_colour yellow
_exptl_crystal_density_diffrn 1.260
_exptl_crystal_density_method 'not measured'
_exptl_crystal_description plates
_exptl_crystal_F_000 260
_exptl_crystal_size_max 0.366
_exptl_crystal_size_mid 0.178
_exptl_crystal_size_min 0.062
_refine_diff_density_max 0.542
_refine_diff_density_min -0.194
_refine_diff_density_rms 0.071
_refine_ls_extinction_method none
_refine_ls_goodness_of_fit_ref 1.025
_refine_ls_hydrogen_treatment noref
_refine_ls_matrix_type full
_refine_ls_number_parameters 200
_refine_ls_number_reflns 2308
_refine_ls_number_restraints 160
_refine_ls_restrained_S_all 1.012
_refine_ls_R_factor_all 0.1070
_refine_ls_R_factor_gt 0.0697
_refine_ls_shift/su_max 0.001
_refine_ls_shift/su_mean 0.000
_refine_ls_structure_factor_coef Fsqd
_refine_ls_weighting_details 'calc w=1/[\s^2^(Fo^2^)+(0.0909P)^2^] where P=(Fo^2^+2Fc^2^)/3'
_refine_ls_weighting_scheme calc
_refine_ls_wR_factor_gt 0.1500
_refine_ls_wR_factor_ref 0.1699
_reflns_number_gt 1473
_reflns_number_total 2308
_reflns_threshold_expression >2sigma(I)
_cod_data_source_file om060953rsi20061016_061859.cif
_cod_data_source_block 03ATC231
_cod_database_code 4072697

loop_
_symmetry_equiv_pos_as_xyz
'x, y, z'
'-x, -y, -z'

loop_
_atom_site_label
_atom_site_type_symbol
_atom_site_fract_x
_atom_site_fract_y
_atom_site_fract_z
_atom_site_U_iso_or_equiv
_atom_site_adp_type
_atom_site_occupancy
_atom_site_symmetry_multiplicity
_atom_site_calc_flag
_atom_site_refinement_flags
_atom_site_disorder_assembly
_atom_site_disorder_group
S1 S 0.6224(6) 0.6290(5) 0.42831(6) 0.0864(6) Uani 1 1 d . . .
S2 S 0.8742(5) 0.8762(5) 0.31486(6) 0.0758(5) Uani 1 1 d . . .
N1 N 0.6152(12) 0.6182(11) 0.21837(17) 0.0591(9) Uani 1 1 d . . .
N2 N 0.7360(18) 0.7674(17) 0.1987(2) 0.0895(16) Uani 1 1 d D A .
O1 O 0.3719(13) 0.3567(13) 0.37540(16) 0.0825(11) Uani 1 1 d . A .
C1 C 0.5701(14) 0.5823(13) 0.29104(19) 0.0520(10) Uani 1 1 d . A .
C2 C 0.4185(14) 0.4067(16) 0.3140(2) 0.0600(11) Uani 1 1 d . . .
C3 C 0.3032(19) 0.3062(19) 0.2604(3) 0.0912(17) Uani 1 1 d . A .
H3A H 0.2661 0.1565 0.2783 0.137 Uiso 1 1 calc R . .
H3B H 0.4069 0.2890 0.2190 0.137 Uiso 1 1 calc R . .
H3C H 0.1627 0.4085 0.2494 0.137 Uiso 1 1 calc R . .
C4 C 0.6822(14) 0.6760(16) 0.3379(2) 0.0593(12) Uani 1 1 d . A .
C5 C 0.876(5) 0.756(4) 0.4542(9) 0.091(3) Uani 0.509(19) 1 d PDU A 1
H5A H 0.8428 0.8199 0.4994 0.109 Uiso 0.509(19) 1 calc PR A 1
H5B H 1.0171 0.6421 0.4549 0.109 Uiso 0.509(19) 1 calc PR A 1
C6 C 0.894(5) 0.942(4) 0.3971(9) 0.093(3) Uani 0.509(19) 1 d PDU A 1
H6A H 1.0421 0.9962 0.3986 0.111 Uiso 0.509(19) 1 calc PR A 1
H6B H 0.7723 1.0722 0.4070 0.111 Uiso 0.509(19) 1 calc PR A 1
C5B C 0.749(4) 0.875(5) 0.4525(9) 0.091(3) Uani 0.491(19) 1 d PDU A 2
H5C H 0.6411 1.0186 0.4461 0.110 Uiso 0.491(19) 1 calc PR A 2
H5D H 0.7842 0.8513 0.5010 0.110 Uiso 0.491(19) 1 calc PR A 2
C6B C 0.966(3) 0.887(5) 0.4070(9) 0.088(3) Uani 0.491(19) 1 d PDU A 2
H6C H 1.0853 0.7563 0.4185 0.106 Uiso 0.491(19) 1 calc PR A 2
H6D H 1.0248 1.0309 0.4113 0.106 Uiso 0.491(19) 1 calc PR A 2
C7 C 0.763(2) 0.811(2) 0.1208(5) 0.075(3) Uani 0.512(10) 1 d PDU A 1
C8 C 0.616(3) 1.047(3) 0.1041(9) 0.084(4) Uani 0.512(10) 1 d PDU A 1
H8A H 0.4542 1.0310 0.1083 0.126 Uiso 0.512(10) 1 calc PR A 1
H8B H 0.6589 1.1049 0.0573 0.126 Uiso 0.512(10) 1 calc PR A 1
H8C H 0.6425 1.1553 0.1360 0.126 Uiso 0.512(10) 1 calc PR A 1
C9 C 0.687(3) 0.636(3) 0.0772(6) 0.081(3) Uani 0.512(10) 1 d PDU A 1
H9A H 0.8001 0.4968 0.0775 0.122 Uiso 0.512(10) 1 calc PR A 1
H9B H 0.6736 0.7026 0.0301 0.122 Uiso 0.512(10) 1 calc PR A 1
H9C H 0.5384 0.5988 0.0964 0.122 Uiso 0.512(10) 1 calc PR A 1
C10 C 1.020(2) 0.827(3) 0.1054(8) 0.096(3) Uani 0.512(10) 1 d PDU A 1
H10A H 1.0652 0.9303 0.1360 0.145 Uiso 0.512(10) 1 calc PR A 1
H10B H 1.0481 0.8867 0.0579 0.145 Uiso 0.512(10) 1 calc PR A 1
H10C H 1.1108 0.6753 0.1127 0.145 Uiso 0.512(10) 1 calc PR A 1
C7B C 0.834(2) 0.795(3) 0.1249(6) 0.071(3) Uani 0.488(10) 1 d PDU A 2
C8B C 0.616(2) 0.840(3) 0.0868(7) 0.087(3) Uani 0.488(10) 1 d PDU A 2
H8D H 0.5611 0.6948 0.0835 0.130 Uiso 0.488(10) 1 calc PR A 2
H8E H 0.6490 0.9098 0.0408 0.130 Uiso 0.488(10) 1 calc PR A 2
H8F H 0.4986 0.9427 0.1118 0.130 Uiso 0.488(10) 1 calc PR A 2
C9B C 0.947(3) 1.015(2) 0.1277(6) 0.075(4) Uani 0.488(10) 1 d PDU A 2
H9D H 0.8290 1.1421 0.1402 0.112 Uiso 0.488(10) 1 calc PR A 2
H9E H 1.0223 1.0530 0.0828 0.112 Uiso 0.488(10) 1 calc PR A 2
H9F H 1.0601 0.9854 0.1618 0.112 Uiso 0.488(10) 1 calc PR A 2
C10B C 1.024(3) 0.610(3) 0.0936(10) 0.090(4) Uani 0.488(10) 1 d PDU A 2
H10D H 1.1616 0.5960 0.1185 0.134 Uiso 0.488(10) 1 calc PR A 2
H10E H 1.0610 0.6564 0.0454 0.134 Uiso 0.488(10) 1 calc PR A 2
H10F H 0.9692 0.4629 0.0973 0.134 Uiso 0.488(10) 1 calc PR A 2

loop_
_atom_site_aniso_label
_atom_site_aniso_U_11
_atom_site_aniso_U_22
_atom_site_aniso_U_33
_atom_site_aniso_U_23
_atom_site_aniso_U_13
_atom_site_aniso_U_12
S1 0.126(3) 0.097(2) 0.0444(6) 0.0110(16) -0.0032(18) -0.0535(9)
S2 0.0895(19) 0.0879(19) 0.0609(7) 0.0099(16) -0.0107(16) -0.0522(7)
N1 0.078(5) 0.046(4) 0.0543(19) 0.009(3) -0.003(4) -0.0225(17)
N2 0.122(7) 0.105(6) 0.056(2) 0.001(5) 0.007(5) -0.073(3)
O1 0.083(4) 0.103(5) 0.0654(19) 0.015(4) 0.009(4) -0.0463(19)
C1 0.064(6) 0.040(5) 0.052(2) -0.003(4) 0.008(4) -0.0145(19)
C2 0.042(5) 0.074(6) 0.064(3) 0.002(5) 0.011(4) -0.022(2)
C3 0.112(8) 0.093(8) 0.082(3) 0.007(7) -0.012(7) -0.061(3)
C4 0.040(4) 0.085(6) 0.054(2) 0.008(4) -0.002(4) -0.022(2)
C5 0.119(11) 0.099(10) 0.065(4) 0.017(7) -0.049(7) -0.039(6)
C6 0.122(11) 0.098(10) 0.069(4) 0.017(7) -0.048(8) -0.037(6)
C5B 0.122(11) 0.097(10) 0.065(4) 0.017(7) -0.049(8) -0.038(6)
C6B 0.118(11) 0.098(10) 0.061(4) 0.013(7) -0.054(7) -0.041(6)
C7 0.075(6) 0.094(6) 0.056(5) 0.014(5) 0.013(6) -0.036(5)
C8 0.102(8) 0.095(6) 0.056(8) 0.011(6) -0.006(7) -0.027(6)
C9 0.079(8) 0.105(8) 0.057(5) -0.012(6) 0.029(6) -0.021(7)
C10 0.082(6) 0.130(9) 0.077(7) 0.006(7) 0.016(6) -0.036(6)
C7B 0.076(7) 0.089(6) 0.050(5) 0.006(5) 0.013(5) -0.038(4)
C8B 0.087(6) 0.122(8) 0.054(6) 0.015(7) 0.003(5) -0.038(6)
C9B 0.092(9) 0.074(6) 0.058(6) 0.016(5) 0.009(5) -0.034(7)
C10B 0.103(8) 0.096(8) 0.071(10) -0.015(7) 0.004(7) -0.023(7)

loop_
_atom_type_symbol
_atom_type_description
_atom_type_scat_dispersion_real
_atom_type_scat_dispersion_imag
_atom_type_scat_source
C C 0.0033 0.0016 'International Tables Vol C Tables 4.2.6.8 and 6.1.1.4'
H H 0.0000 0.0000 'International Tables Vol C Tables 4.2.6.8 and 6.1.1.4'
N N 0.0061 0.0033 'International Tables Vol C Tables 4.2.6.8 and 6.1.1.4'
O O 0.0106 0.0060 'International Tables Vol C Tables 4.2.6.8 and 6.1.1.4'
S S 0.1246 0.1234 'International Tables Vol C Tables 4.2.6.8 and 6.1.1.4'

loop_
_geom_angle_atom_site_label_1
_geom_angle_atom_site_label_2
_geom_angle_atom_site_label_3
_geom_angle
C4 S1 C5B 96.7(5)
C4 S1 C5 96.5(5)
C4 S1 O1 76.11(15)
C5B S1 O1 165.6(8)
C5 S1 O1 162.3(9)
C6 S2 C4 95.4(7)
C4 S2 C6B 95.9(7)
C6 S2 N2 165.7(10)
C4 S2 N2 73.15(16)
C6B S2 N2 167.3(8)
N2 N1 C1 115.6(3)
N1 N2 C7B 121.5(6)
N1 N2 C7 113.3(6)
N1 N2 S2 103.2(3)
C7B N2 S2 131.7(5)
C7 N2 S2 143.3(5)
C2 O1 S1 98.8(3)
C4 C1 N1 123.3(3)
C4 C1 C2 121.0(4)
N1 C1 C2 115.1(3)
O1 C2 C1 121.1(4)
O1 C2 C3 119.8(4)
C1 C2 C3 118.9(4)
C1 C4 S2 124.0(3)
C1 C4 S1 122.4(3)
S2 C4 S1 113.3(2)
C6 C5 S1 100.5(16)
C5 C6 S2 118.0(18)
C6B C5B S1 107.4(19)
C5B C6B S2 104.3(13)
N2 C7 C10 103.8(10)
N2 C7 C8 105.6(11)
C10 C7 C8 110.2(12)
N2 C7 C9 117.6(9)
C10 C7 C9 111.7(11)
C8 C7 C9 107.6(12)
N2 C7B C8B 101.3(10)
N2 C7B C10B 121.8(14)
C8B C7B C10B 113.5(12)
N2 C7B C9B 99.7(8)
C8B C7B C9B 113.4(12)
C10B C7B C9B 106.5(11)

loop_
_geom_bond_atom_site_label_1
_geom_bond_atom_site_label_2
_geom_bond_distance
S1 C4 1.755(4)
S1 C5B 1.83(2)
S1 C5 1.89(2)
S1 O1 2.652(4)
S2 C6 1.69(2)
S2 C4 1.748(4)
S2 C6B 1.915(17)
S2 N2 2.617(4)
N1 N2 1.220(5)
N1 C1 1.408(5)
N2 C7B 1.493(11)
N2 C7 1.503(11)
O1 C2 1.213(5)
C1 C4 1.365(6)
C1 C2 1.472(5)
C2 C3 1.496(6)
C5 C6 1.483(14)
C5B C6B 1.479(15)
C7 C10 1.518(12)
C7 C8 1.525(12)
C7 C9 1.526(12)
C7B C8B 1.501(12)
C7B C10B 1.538(13)
C7B C9B 1.540(12)
